data_2206541
loop_
_publ_author_name
'Braunschweig, Holger'
'Breitling, Frank Michael'
'Seeler, Fabian'

_publ_section_title
;
 <i>rac</i>-(Diisopropylamino)(1-indenyl)(isopropylamino)borane
;
_journal_issue 8
_journal_name_full 'Acta Crystallographica Section E'
_journal_page_first o2343
_journal_page_last o2344
_journal_paper_doi 10.1107/S1600536805019896
_journal_volume 61
_journal_year 2005
_chemical_formula_iupac 'C18 H29 B N2'
_chemical_formula_moiety 'C18 H29 B N2'
_chemical_formula_sum 'C18 H29 B N2'
_chemical_formula_weight 284.24
_chemical_name_common (diisopropylamino)(1-indenyl)(isopropylamino)borane
_chemical_name_systematic
;
(diisopropylamino)(1-indenyl)(isopropylamino)borane
;
_space_group_IT_number 14
_symmetry_cell_setting monoclinic
_symmetry_space_group_name_Hall '-P 2yn'
_symmetry_space_group_name_H-M 'P 1 21/n 1'
_atom_sites_solution_hydrogens geom
_atom_sites_solution_primary direct
_atom_sites_solution_secondary difmap
_cell_angle_alpha 90.00
_cell_angle_beta 100.503(2)
_cell_angle_gamma 90.00
_cell_formula_units_Z 4
_cell_length_a 8.1029(8)
_cell_length_b 14.0352(14)
_cell_length_c 15.6679(15)
_cell_measurement_reflns_used 4341
_cell_measurement_temperature 173(2)
_cell_measurement_theta_max 26.1085
_cell_measurement_theta_min 2.6435
_cell_volume 1752.0(3)
_computing_cell_refinement 'SAINT-Plus-NT (Bruker, 2001)'
_computing_data_collection 'SMART-NT (Bruker, 2001)'
_computing_data_reduction SAINT-Plus-NT
_computing_molecular_graphics 'XP in SHELXTL (Sheldrick, 1997b)'
_computing_publication_material 'XP in SHELXTL'
_computing_structure_refinement 'SHELXL97 (Sheldrick, 1997a)'
_computing_structure_solution 'SHELXS97 (Sheldrick, 1997a)'
_diffrn_ambient_temperature 173(2)
_diffrn_measured_fraction_theta_full 0.997
_diffrn_measured_fraction_theta_max 0.997
_diffrn_measurement_device_type 'Bruker SMART CCD area-detector'
_diffrn_measurement_method '\f and \w'
_diffrn_radiation_monochromator graphite
_diffrn_radiation_source 'fine-focus sealed tube'
_diffrn_radiation_type MoK\a
_diffrn_radiation_wavelength 0.71073
_diffrn_reflns_av_R_equivalents 0.0322
_diffrn_reflns_av_sigmaI/netI 0.0247
_diffrn_reflns_limit_h_max 10
_diffrn_reflns_limit_h_min -10
_diffrn_reflns_limit_k_max 17
_diffrn_reflns_limit_k_min -17
_diffrn_reflns_limit_l_max 19
_diffrn_reflns_limit_l_min -19
_diffrn_reflns_number 16287
_diffrn_reflns_theta_full 26.12
_diffrn_reflns_theta_max 26.12
_diffrn_reflns_theta_min 1.96
_diffrn_standards_decay_% 0
_diffrn_standards_interval_count 0
_diffrn_standards_number 0
_exptl_absorpt_coefficient_mu 0.062
_exptl_absorpt_correction_T_max 0.99
_exptl_absorpt_correction_T_min 0.972
_exptl_absorpt_correction_type multi-scan
_exptl_absorpt_process_details '(SADABS; Sheldrick, 2002)'
_exptl_crystal_colour yellow
_exptl_crystal_density_diffrn 1.078
_exptl_crystal_density_method 'not measured'
_exptl_crystal_description tablet
_exptl_crystal_F_000 624
_exptl_crystal_size_max 0.25
_exptl_crystal_size_mid 0.20
_exptl_crystal_size_min 0.09
_refine_diff_density_max 0.230
_refine_diff_density_min -0.188
_refine_ls_extinction_method none
_refine_ls_goodness_of_fit_ref 1.025
_refine_ls_hydrogen_treatment constr
_refine_ls_matrix_type full
_refine_ls_number_parameters 196
_refine_ls_number_reflns 3471
_refine_ls_number_restraints 0
_refine_ls_restrained_S_all 1.025
_refine_ls_R_factor_all 0.0592
_refine_ls_R_factor_gt 0.0452
_refine_ls_shift/su_max 0.001
_refine_ls_shift/su_mean 0.000
_refine_ls_structure_factor_coef Fsqd
_refine_ls_weighting_details 'calc w = 1/[\s^2^(Fo^2^)+(0.0505P)^2^+0.4773P] where P = (Fo^2^+2Fc^2^)/3'
_refine_ls_weighting_scheme calc
_refine_ls_wR_factor_gt 0.1059
_refine_ls_wR_factor_ref 0.1138
_reflns_number_gt 2751
_reflns_number_total 3471
_reflns_threshold_expression I>2\s(I)
_cod_data_source_file sg6019.cif
_cod_data_source_block I
_cod_original_sg_symbol_H-M 'P 21/n'
_cod_database_code 2206541
_cod_database_fobs_code 2206541

loop_
_symmetry_equiv_pos_as_xyz
'x, y, z'
'-x+1/2, y+1/2, -z+1/2'
'-x, -y, -z'
'x-1/2, -y-1/2, z-1/2'

loop_
_atom_site_label
_atom_site_fract_x
_atom_site_fract_y
_atom_site_fract_z
_atom_site_U_iso_or_equiv
_atom_site_adp_type
_atom_site_calc_flag
_atom_site_refinement_flags
_atom_site_occupancy
_atom_site_type_symbol
N1 0.06763(14) 0.62135(8) 0.60217(7) 0.0340(3) Uani d . 1 N
H1B 0.1595 0.6423 0.5859 0.041 Uiso calc R 1 H
N2 0.25652(13) 0.55933(8) 0.73225(7) 0.0296(3) Uani d . 1 N
C9 -0.09596(15) 0.60794(10) 0.80214(8) 0.0305(3) Uani d . 1 C
C13 0.41400(17) 0.58407(11) 0.70184(9) 0.0356(3) Uani d . 1 C
H13A 0.5073 0.5604 0.7477 0.043 Uiso calc R 1 H
C1 -0.07418(16) 0.55100(9) 0.72347(8) 0.0296(3) Uani d . 1 C
H1A -0.1722 0.5667 0.6769 0.036 Uiso calc R 1 H
C16 0.28387(17) 0.51845(10) 0.82032(9) 0.0341(3) Uani d . 1 C
H16A 0.1702 0.5063 0.8343 0.041 Uiso calc R 1 H
C10 -0.08711(17) 0.63784(10) 0.53967(8) 0.0327(3) Uani d . 1 C
H10A -0.1643 0.5828 0.5428 0.039 Uiso calc R 1 H
C4 -0.13190(16) 0.54602(11) 0.86663(9) 0.0353(3) Uani d . 1 C
C2 -0.10196(17) 0.45117(10) 0.75243(9) 0.0363(3) Uani d . 1 C
H2A -0.0960 0.3960 0.7180 0.044 Uiso calc R 1 H
C8 -0.08450(18) 0.70525(11) 0.81731(10) 0.0399(3) Uani d . 1 C
H8A -0.0599 0.7475 0.7739 0.048 Uiso calc R 1 H
B1 0.09313(18) 0.57708(10) 0.68470(9) 0.0277(3) Uani d . 1 B
C3 -0.13610(17) 0.44963(11) 0.83265(10) 0.0391(3) Uani d . 1 C
H3A -0.1595 0.3940 0.8629 0.047 Uiso calc R 1 H
C7 -0.1096(2) 0.73987(13) 0.89696(11) 0.0514(4) Uani d . 1 C
H7A -0.1036 0.8065 0.9078 0.062 Uiso calc R 1 H
C14 0.4392(2) 0.69178(12) 0.69718(11) 0.0477(4) Uani d . 1 C
H14A 0.4376 0.7201 0.7542 0.072 Uiso calc R 1 H
H14B 0.3487 0.7193 0.6542 0.072 Uiso calc R 1 H
H14C 0.5474 0.7050 0.6801 0.072 Uiso calc R 1 H
C11 -0.17567(19) 0.72830(11) 0.55950(10) 0.0431(4) Uani d . 1 C
H11A -0.1997 0.7248 0.6185 0.065 Uiso calc R 1 H
H11B -0.2811 0.7352 0.5179 0.065 Uiso calc R 1 H
H11C -0.1034 0.7834 0.5549 0.065 Uiso calc R 1 H
C18 0.3714(2) 0.58757(12) 0.88874(10) 0.0479(4) Uani d . 1 C
H18A 0.3068 0.6469 0.8859 0.072 Uiso calc R 1 H
H18B 0.4844 0.6013 0.8779 0.072 Uiso calc R 1 H
H18C 0.3793 0.5591 0.9464 0.072 Uiso calc R 1 H
C15 0.4334(2) 0.53234(14) 0.61866(11) 0.0533(4) Uani d . 1 C
H15A 0.4210 0.4636 0.6265 0.080 Uiso calc R 1 H
H15B 0.5447 0.5456 0.6054 0.080 Uiso calc R 1 H
H15C 0.3469 0.5545 0.5707 0.080 Uiso calc R 1 H
C12 -0.0472(2) 0.64149(11) 0.44840(9) 0.0447(4) Uani d . 1 C
H12A 0.0070 0.5818 0.4362 0.067 Uiso calc R 1 H
H12B 0.0285 0.6950 0.4441 0.067 Uiso calc R 1 H
H12C -0.1514 0.6500 0.4062 0.067 Uiso calc R 1 H
C17 0.3730(2) 0.42258(11) 0.82540(12) 0.0514(4) Uani d . 1 C
H17A 0.3119 0.3796 0.7814 0.077 Uiso calc R 1 H
H17B 0.3769 0.3949 0.8832 0.077 Uiso calc R 1 H
H17C 0.4876 0.4315 0.8149 0.077 Uiso calc R 1 H
C5 -0.15413(19) 0.58170(13) 0.94676(10) 0.0472(4) Uani d . 1 C
H5A -0.1765 0.5400 0.9910 0.057 Uiso calc R 1 H
C6 -0.1431(2) 0.67869(14) 0.96065(11) 0.0554(5) Uani d . 1 C
H6A -0.1589 0.7038 1.0149 0.066 Uiso calc R 1 H

loop_
_atom_site_aniso_label
_atom_site_aniso_U_11
_atom_site_aniso_U_22
_atom_site_aniso_U_33
_atom_site_aniso_U_12
_atom_site_aniso_U_13
_atom_site_aniso_U_23
N1 0.0252(6) 0.0430(7) 0.0342(6) -0.0007(5) 0.0066(5) 0.0063(5)
N2 0.0252(6) 0.0321(6) 0.0318(6) -0.0010(4) 0.0060(4) 0.0024(5)
C9 0.0188(6) 0.0395(8) 0.0325(7) 0.0027(5) 0.0030(5) 0.0011(6)
C13 0.0232(7) 0.0436(8) 0.0398(7) -0.0018(6) 0.0052(5) 0.0024(6)
C1 0.0243(6) 0.0342(7) 0.0293(7) -0.0011(5) 0.0019(5) 0.0019(5)
C16 0.0265(7) 0.0387(8) 0.0357(7) 0.0000(6) 0.0022(5) 0.0079(6)
C10 0.0323(7) 0.0366(7) 0.0280(7) -0.0044(6) 0.0021(5) 0.0020(5)
C4 0.0215(7) 0.0499(9) 0.0347(7) 0.0030(6) 0.0053(5) 0.0053(6)
C2 0.0303(7) 0.0354(7) 0.0430(8) -0.0053(6) 0.0063(6) -0.0013(6)
C8 0.0333(8) 0.0399(8) 0.0456(8) 0.0032(6) 0.0046(6) -0.0003(6)
B1 0.0280(8) 0.0257(7) 0.0300(7) -0.0016(6) 0.0066(6) -0.0034(6)
C3 0.0303(7) 0.0415(8) 0.0460(8) -0.0052(6) 0.0086(6) 0.0114(7)
C7 0.0438(9) 0.0508(10) 0.0582(10) 0.0081(7) 0.0055(8) -0.0167(8)
C14 0.0382(9) 0.0498(10) 0.0553(10) -0.0121(7) 0.0089(7) 0.0101(7)
C11 0.0386(8) 0.0502(9) 0.0392(8) 0.0082(7) 0.0038(6) 0.0038(7)
C18 0.0449(9) 0.0592(10) 0.0361(8) -0.0051(8) -0.0019(7) 0.0012(7)
C15 0.0331(8) 0.0747(12) 0.0554(10) 0.0022(8) 0.0168(7) -0.0112(9)
C12 0.0581(10) 0.0451(9) 0.0308(7) 0.0007(7) 0.0079(7) 0.0012(6)
C17 0.0419(9) 0.0432(9) 0.0676(11) 0.0067(7) 0.0062(8) 0.0181(8)
C5 0.0342(8) 0.0735(12) 0.0352(8) 0.0057(7) 0.0096(6) 0.0051(8)
C6 0.0449(10) 0.0818(13) 0.0399(9) 0.0118(9) 0.0087(7) -0.0179(9)

loop_
_atom_type_symbol
_atom_type_description
_atom_type_scat_dispersion_real
_atom_type_scat_dispersion_imag
_atom_type_scat_source
C C 0.0033 0.0016 'International Tables Vol C Tables 4.2.6.8 and 6.1.1.4'
H H 0.0000 0.0000 'International Tables Vol C Tables 4.2.6.8 and 6.1.1.4'
B B 0.0013 0.0007 'International Tables Vol C Tables 4.2.6.8 and 6.1.1.4'
N N 0.0061 0.0033 'International Tables Vol C Tables 4.2.6.8 and 6.1.1.4'

loop_
_geom_angle_atom_site_label_1
_geom_angle_atom_site_label_2
_geom_angle_atom_site_label_3
_geom_angle
B1 N1 C10 130.24(11)
B1 N1 H1B 114.9
C10 N1 H1B 114.9
B1 N2 C16 121.82(11)
B1 N2 C13 124.47(11)
C16 N2 C13 113.63(10)
C8 C9 C4 120.19(13)
C8 C9 C1 130.45(12)
C4 C9 C1 109.36(12)
N2 C13 C15 113.08(12)
N2 C13 C14 112.15(12)
C15 C13 C14 113.24(13)
N2 C13 H13A 105.9
C15 C13 H13A 105.9
C14 C13 H13A 105.9
C2 C1 C9 101.61(11)
C2 C1 B1 120.27(11)
C9 C1 B1 114.61(10)
C2 C1 H1A 106.5
C9 C1 H1A 106.5
B1 C1 H1A 106.5
N2 C16 C18 112.50(12)
N2 C16 C17 112.47(12)
C18 C16 C17 111.77(13)
N2 C16 H16A 106.5
C18 C16 H16A 106.5
C17 C16 H16A 106.5
N1 C10 C11 112.03(11)
N1 C10 C12 109.34(12)
C11 C10 C12 110.67(12)
N1 C10 H10A 108.2
C11 C10 H10A 108.2
C12 C10 H10A 108.2
C5 C4 C9 120.28(14)
C5 C4 C3 131.82(14)
C9 C4 C3 107.89(12)
C3 C2 C1 111.57(13)
C3 C2 H2A 124.2
C1 C2 H2A 124.2
C9 C8 C7 118.86(15)
C9 C8 H8A 120.6
C7 C8 H8A 120.6
N1 B1 N2 121.60(12)
N1 B1 C1 116.58(11)
N2 B1 C1 121.78(12)
C2 C3 C4 109.57(12)
C2 C3 H3A 125.2
C4 C3 H3A 125.2
C6 C7 C8 120.82(16)
C6 C7 H7A 119.6
C8 C7 H7A 119.6
C13 C14 H14A 109.5
C13 C14 H14B 109.5
H14A C14 H14B 109.5
C13 C14 H14C 109.5
H14A C14 H14C 109.5
H14B C14 H14C 109.5
C10 C11 H11A 109.5
C10 C11 H11B 109.5
H11A C11 H11B 109.5
C10 C11 H11C 109.5
H11A C11 H11C 109.5
H11B C11 H11C 109.5
C16 C18 H18A 109.5
C16 C18 H18B 109.5
H18A C18 H18B 109.5
C16 C18 H18C 109.5
H18A C18 H18C 109.5
H18B C18 H18C 109.5
C13 C15 H15A 109.5
C13 C15 H15B 109.5
H15A C15 H15B 109.5
C13 C15 H15C 109.5
H15A C15 H15C 109.5
H15B C15 H15C 109.5
C10 C12 H12A 109.5
C10 C12 H12B 109.5
H12A C12 H12B 109.5
C10 C12 H12C 109.5
H12A C12 H12C 109.5
H12B C12 H12C 109.5
C16 C17 H17A 109.5
C16 C17 H17B 109.5
H17A C17 H17B 109.5
C16 C17 H17C 109.5
H17A C17 H17C 109.5
H17B C17 H17C 109.5
C6 C5 C4 118.79(15)
C6 C5 H5A 120.6
C4 C5 H5A 120.6
C5 C6 C7 121.04(15)
C5 C6 H6A 119.5
C7 C6 H6A 119.5

loop_
_geom_bond_atom_site_label_1
_geom_bond_atom_site_label_2
_geom_bond_distance
N1 B1 1.4154(18)
N1 C10 1.4618(17)
N1 H1B 0.8800
N2 B1 1.4178(18)
N2 C16 1.4733(17)
N2 C13 1.4824(17)
C9 C8 1.387(2)
C9 C4 1.4029(19)
C9 C1 1.5062(18)
C13 C15 1.525(2)
C13 C14 1.529(2)
C13 H13A 1.0000
C1 C2 1.5023(19)
C1 B1 1.6252(19)
C1 H1A 1.0000
C16 C18 1.522(2)
C16 C17 1.522(2)
C16 H16A 1.0000
C10 C11 1.518(2)
C10 C12 1.5235(19)
C10 H10A 1.0000
C4 C5 1.394(2)
C4 C3 1.452(2)
C2 C3 1.335(2)
C2 H2A 0.9500
C8 C7 1.388(2)
C8 H8A 0.9500
C3 H3A 0.9500
C7 C6 1.380(3)
C7 H7A 0.9500
C14 H14A 0.9800
C14 H14B 0.9800
C14 H14C 0.9800
C11 H11A 0.9800
C11 H11B 0.9800
C11 H11C 0.9800
C18 H18A 0.9800
C18 H18B 0.9800
C18 H18C 0.9800
C15 H15A 0.9800
C15 H15B 0.9800
C15 H15C 0.9800
C12 H12A 0.9800
C12 H12B 0.9800
C12 H12C 0.9800
C17 H17A 0.9800
C17 H17B 0.9800
C17 H17C 0.9800
C5 C6 1.379(3)
C5 H5A 0.9500
C6 H6A 0.9500

loop_
_geom_torsion_atom_site_label_1
_geom_torsion_atom_site_label_2
_geom_torsion_atom_site_label_3
_geom_torsion_atom_site_label_4
_geom_torsion
B1 N2 C13 C15 -62.05(18)
C16 N2 C13 C15 121.19(14)
B1 N2 C13 C14 67.49(17)
C16 N2 C13 C14 -109.27(13)
C8 C9 C1 C2 179.37(13)
C4 C9 C1 C2 -0.10(13)
C8 C9 C1 B1 48.05(19)
C4 C9 C1 B1 -131.42(12)
B1 N2 C16 C18 -114.61(14)
C13 N2 C16 C18 62.24(15)
B1 N2 C16 C17 118.11(14)
C13 N2 C16 C17 -65.04(15)
B1 N1 C10 C11 84.61(17)
B1 N1 C10 C12 -152.32(14)
C8 C9 C4 C5 -0.9(2)
C1 C9 C4 C5 178.69(12)
C8 C9 C4 C3 179.95(12)
C1 C9 C4 C3 -0.52(14)
C9 C1 C2 C3 0.76(15)
B1 C1 C2 C3 128.51(13)
C4 C9 C8 C7 -0.2(2)
C1 C9 C8 C7 -179.60(13)
C10 N1 B1 N2 173.55(13)
C10 N1 B1 C1 -8.5(2)
C16 N2 B1 N1 176.35(12)
C13 N2 B1 N1 -0.2(2)
C16 N2 B1 C1 -1.54(19)
C13 N2 B1 C1 -178.05(12)
C2 C1 B1 N1 126.07(13)
C9 C1 B1 N1 -112.34(13)
C2 C1 B1 N2 -55.93(18)
C9 C1 B1 N2 65.65(16)
C1 C2 C3 C4 -1.12(16)
C5 C4 C3 C2 -178.06(15)
C9 C4 C3 C2 1.02(16)
C9 C8 C7 C6 0.9(2)
C9 C4 C5 C6 1.2(2)
C3 C4 C5 C6 -179.86(15)
C4 C5 C6 C7 -0.4(2)
C8 C7 C6 C5 -0.6(2)
